data_4080216
loop_
_publ_author_name
'Mills, David P.'
'Soutar, Lyndsay'
'Cooper, Oliver J.'
'Lewis, William'
'Blake, Alexander J.'
'Liddle, Stephen T.'

_publ_section_title
;
 Reactivity of the Yttrium Alkyl Carbene Complex [Y(BIPM)(CH2C6H5)(THF)]
 (BIPM = {C(PPh2NSiMe3)2})2--: From Insertions, Substitutions, and
 Additions to Nontypical Transformations
;
_journal_issue 5
_journal_name_full Organometallics
_journal_page_first 1251
_journal_paper_doi 10.1021/om3010178
_journal_volume 32
_journal_year 2013
_chemical_formula_moiety 'C47 H64 N3 O P2 Si2 Y'
_chemical_formula_sum 'C47 H64 N3 O P2 Si2 Y'
_chemical_formula_weight 894.04
_chemical_name_systematic
; 
 ? 
;
_space_group_IT_number 14
_symmetry_cell_setting monoclinic
_symmetry_space_group_name_Hall '-P 2yn'
_symmetry_space_group_name_H-M 'P 1 21/n 1'
_atom_sites_solution_hydrogens 'geom; Me from difmap'
_atom_sites_solution_primary direct
_atom_sites_solution_secondary difmap
_audit_creation_method
;
CrysAlisPro, Oxford Diffraction Ltd.,
Version 1.171.33.52 (release 06-11-2009 CrysAlis171 .NET)
(compiled Nov  6 2009,16:24:50)
;
_cell_angle_alpha 90.00
_cell_angle_beta 97.652(3)
_cell_angle_gamma 90.00
_cell_formula_units_Z 4
_cell_length_a 11.5102(3)
_cell_length_b 23.0440(5)
_cell_length_c 17.9369(5)
_cell_measurement_reflns_used 8535
_cell_measurement_temperature 90(2)
_cell_measurement_theta_max 74.37
_cell_measurement_theta_min 3.83
_cell_volume 4715.2(2)
_computing_cell_refinement
;
CrysAlisPro, Agilent Technologies,
Version 1.171.35.11 (release 16-05-2011 CrysAlis171 .NET)
(compiled May 16 2011,17:55:39)
;
_computing_data_collection
;
CrysAlisPro, Agilent Technologies,
Version 1.171.35.11 (release 16-05-2011 CrysAlis171 .NET)
(compiled May 16 2011,17:55:39)
;
_computing_data_reduction
;
CrysAlisPro, Agilent Technologies,
Version 1.171.35.11 (release 16-05-2011 CrysAlis171 .NET)
(compiled May 16 2011,17:55:39)
;
_computing_molecular_graphics 'SHELXTL (Sheldrick, 2008)'
_computing_publication_material 'enCIFer (Allen et al., 2004); PLATON (Spek, 2009)'
_computing_structure_refinement 'SHELXL97 (Sheldrick, 2008)'
_computing_structure_solution 'SHELXTL (Sheldrick, 2008)'
_diffrn_ambient_temperature 90(2)
_diffrn_detector_area_resol_mean 10.3613
_diffrn_measured_fraction_theta_full 0.999
_diffrn_measured_fraction_theta_max 0.972
_diffrn_measurement_device_type 'SuperNova, Single source at offset), Atlas'
_diffrn_measurement_method '\w scans'
_diffrn_radiation_monochromator mirror
_diffrn_radiation_source 'SuperNova (Cu) X-ray Source'
_diffrn_radiation_type CuK\a
_diffrn_radiation_wavelength 1.54184
_diffrn_reflns_av_R_equivalents 0.040
_diffrn_reflns_av_sigmaI/netI 0.047
_diffrn_reflns_limit_h_max 14
_diffrn_reflns_limit_h_min -14
_diffrn_reflns_limit_k_max 28
_diffrn_reflns_limit_k_min -18
_diffrn_reflns_limit_l_max 22
_diffrn_reflns_limit_l_min -19
_diffrn_reflns_number 21664
_diffrn_reflns_theta_full 67.50
_diffrn_reflns_theta_max 74.54
_diffrn_reflns_theta_min 3.84
_diffrn_standards_decay_% 0
_diffrn_standards_number 0
_exptl_absorpt_coefficient_mu 3.146
_exptl_absorpt_correction_T_max 0.814
_exptl_absorpt_correction_T_min 0.448
_exptl_absorpt_correction_type gaussian
_exptl_absorpt_process_details
;
CrysAlisPro, Oxford Diffraction Ltd., 
Version 1.171.33.55 (release 05-01-2010 CrysAlis171 .NET) 
(compiled Jan  5 2010,16:28:46) 
Analytical numeric absorption correction using a multifaceted crystal 
model based on expressions derived by R.C. Clark & J.S. Reid. 
(Clark, R. C. & Reid, J. S. (1995). Acta Cryst. A51, 887-897) 
;
_exptl_crystal_colour yellow
_exptl_crystal_density_diffrn 1.259
_exptl_crystal_description tablet
_exptl_crystal_F_000 1888
_exptl_crystal_size_max 0.307
_exptl_crystal_size_mid 0.250
_exptl_crystal_size_min 0.066
_refine_diff_density_max 0.67
_refine_diff_density_min -0.48
_refine_diff_density_rms 0.07
_refine_ls_extinction_method none
_refine_ls_goodness_of_fit_ref 1.02
_refine_ls_hydrogen_treatment mixed
_refine_ls_matrix_type full
_refine_ls_number_parameters 526
_refine_ls_number_reflns 9391
_refine_ls_number_restraints 8
_refine_ls_restrained_S_all 1.03
_refine_ls_R_factor_all 0.0442
_refine_ls_R_factor_gt 0.0348
_refine_ls_shift/su_max 0.002
_refine_ls_shift/su_mean 0.000
_refine_ls_structure_factor_coef Fsqd
_refine_ls_weighting_details 'calc w=1/[\s^2^(Fo^2^)+(0.038P)^2^+2.495P] where P=(Fo^2^+2Fc^2^)/3'
_refine_ls_weighting_scheme calc
_refine_ls_wR_factor_gt 0.0820
_refine_ls_wR_factor_ref 0.0885
_reflns_number_gt 8016
_reflns_number_total 9391
_reflns_threshold_expression I>2\s(I)
_cod_data_source_file om3010178_si_001.cif
_cod_data_source_block 7
_cod_original_sg_symbol_H-M 'P 21/n'
_cod_database_code 4080216

loop_
_symmetry_equiv_pos_as_xyz
'x, y, z'
'-x+1/2, y+1/2, -z+1/2'
'-x, -y, -z'
'x-1/2, -y-1/2, z-1/2'

loop_
_atom_site_label
_atom_site_type_symbol
_atom_site_fract_x
_atom_site_fract_y
_atom_site_fract_z
_atom_site_U_iso_or_equiv
_atom_site_adp_type
_atom_site_occupancy
_atom_site_symmetry_multiplicity
_atom_site_calc_flag
_atom_site_refinement_flags
_atom_site_disorder_assembly
_atom_site_disorder_group
Y1 Y 0.625842(16) 0.169716(8) 0.718868(10) 0.01594(6) Uani 1 1 d . A .
P1 P 0.87522(5) 0.13783(2) 0.74959(3) 0.01523(11) Uani 1 1 d . A .
P2 P 0.67533(5) 0.04937(2) 0.76869(3) 0.01613(11) Uani 1 1 d . A .
Si1 Si 0.86728(5) 0.26329(2) 0.68364(3) 0.01695(12) Uani 1 1 d . A .
Si2 Si 0.40890(5) 0.05342(3) 0.70845(4) 0.01951(13) Uani 1 1 d . A .
O1 O 0.57069(15) 0.17719(7) 0.58802(9) 0.0262(4) Uani 1 1 d D . .
N1 N 0.81967(16) 0.19552(8) 0.70585(11) 0.0187(4) Uani 1 1 d . . .
N2 N 0.55159(16) 0.07666(8) 0.72848(11) 0.0187(4) Uani 1 1 d . . .
N3 N 0.50347(18) 0.24337(8) 0.73582(12) 0.0204(4) Uani 1 1 d . . .
H3 H 0.471(3) 0.2502(12) 0.6949(17) 0.018(7) Uiso 1 1 d . . .
C1 C 0.76816(19) 0.10480(9) 0.78718(12) 0.0174(4) Uani 1 1 d . . .
C2 C 1.00023(19) 0.15586(9) 0.82008(13) 0.0178(4) Uani 1 1 d . . .
C3 C 0.9990(2) 0.14113(11) 0.89482(13) 0.0240(5) Uani 1 1 d . A .
H3A H 0.9324 0.1241 0.9096 0.029 Uiso 1 1 calc R . .
C4 C 1.0965(2) 0.15155(12) 0.94826(14) 0.0300(5) Uani 1 1 d . . .
H4 H 1.0953 0.1409 0.9982 0.036 Uiso 1 1 calc R A .
C5 C 1.1955(2) 0.17801(11) 0.92653(15) 0.0270(5) Uani 1 1 d . A .
H5 H 1.2604 0.1853 0.9620 0.032 Uiso 1 1 calc R . .
C6 C 1.1972(2) 0.19347(10) 0.85201(14) 0.0242(5) Uani 1 1 d . . .
H6 H 1.2628 0.2116 0.8376 0.029 Uiso 1 1 calc R A .
C7 C 1.1008(2) 0.18178(10) 0.79890(14) 0.0231(5) Uani 1 1 d . A .
H7 H 1.1031 0.1913 0.7487 0.028 Uiso 1 1 calc R . .
C8 C 0.94822(19) 0.09269(9) 0.68632(13) 0.0182(4) Uani 1 1 d . . .
C9 C 0.9966(2) 0.04026(10) 0.71397(13) 0.0202(4) Uani 1 1 d . A .
H9 H 0.9925 0.0300 0.7637 0.024 Uiso 1 1 calc R . .
C10 C 1.0508(2) 0.00325(10) 0.66831(14) 0.0223(5) Uani 1 1 d . . .
H10 H 1.0816 -0.0319 0.6871 0.027 Uiso 1 1 calc R A .
C11 C 1.0589(2) 0.01897(10) 0.59437(14) 0.0235(5) Uani 1 1 d . A .
H11 H 1.0958 -0.0056 0.5637 0.028 Uiso 1 1 calc R . .
C12 C 1.0120(2) 0.07141(10) 0.56617(13) 0.0224(5) Uani 1 1 d . . .
H12 H 1.0182 0.0821 0.5169 0.027 Uiso 1 1 calc R A .
C13 C 0.9558(2) 0.10781(10) 0.61195(13) 0.0197(4) Uani 1 1 d . A .
H13 H 0.9230 0.1425 0.5927 0.024 Uiso 1 1 calc R . .
C14 C 0.9717(2) 0.26178(11) 0.61169(14) 0.0257(5) Uani 1 1 d . . .
H14A H 1.0388 0.2387 0.6301 0.039 Uiso 1 1 calc R A .
H14B H 0.9963 0.3006 0.6024 0.039 Uiso 1 1 calc R . .
H14C H 0.9332 0.2452 0.5658 0.039 Uiso 1 1 calc R . .
C15 C 0.9318(2) 0.30718(10) 0.76684(13) 0.0239(5) Uani 1 1 d . . .
H15A H 0.8784 0.3077 0.8037 0.036 Uiso 1 1 calc R A .
H15B H 0.9453 0.3461 0.7511 0.036 Uiso 1 1 calc R . .
H15C H 1.0047 0.2902 0.7884 0.036 Uiso 1 1 calc R . .
C16 C 0.7363(2) 0.30444(10) 0.63894(14) 0.0239(5) Uani 1 1 d . . .
H16A H 0.7023 0.2847 0.5942 0.036 Uiso 1 1 calc R A .
H16B H 0.7597 0.3428 0.6262 0.036 Uiso 1 1 calc R . .
H16C H 0.6796 0.3070 0.6735 0.036 Uiso 1 1 calc R . .
C17 C 0.7205(2) -0.00818(10) 0.70846(13) 0.0199(4) Uani 1 1 d . . .
C18 C 0.6975(2) -0.00146(11) 0.63068(14) 0.0249(5) Uani 1 1 d . A .
H18 H 0.6541 0.0303 0.6109 0.030 Uiso 1 1 calc R . .
C19 C 0.7381(2) -0.04131(12) 0.58216(15) 0.0299(5) Uani 1 1 d . . .
H19 H 0.7227 -0.0360 0.5304 0.036 Uiso 1 1 calc R A .
C20 C 0.8018(2) -0.08918(11) 0.61137(16) 0.0294(6) Uani 1 1 d . A .
H20 H 0.8290 -0.1161 0.5791 0.035 Uiso 1 1 calc R . .
C21 C 0.8248(2) -0.09696(10) 0.68846(16) 0.0274(5) Uani 1 1 d . . .
H21 H 0.8673 -0.1291 0.7080 0.033 Uiso 1 1 calc R A .
C22 C 0.7844(2) -0.05648(10) 0.73675(15) 0.0239(5) Uani 1 1 d . A .
H22 H 0.8002 -0.0618 0.7885 0.029 Uiso 1 1 calc R . .
C23 C 0.6569(2) 0.01052(9) 0.85553(13) 0.0199(4) Uani 1 1 d . . .
C24 C 0.5824(2) -0.03732(10) 0.85511(14) 0.0223(5) Uani 1 1 d . A .
H24 H 0.5424 -0.0507 0.8099 0.027 Uiso 1 1 calc R . .
C25 C 0.5677(2) -0.06511(10) 0.92202(15) 0.0261(5) Uani 1 1 d . . .
H25 H 0.5166 -0.0964 0.9214 0.031 Uiso 1 1 calc R A .
C26 C 0.6289(3) -0.04643(11) 0.98979(15) 0.0309(6) Uani 1 1 d . A .
H26 H 0.6192 -0.0653 1.0344 0.037 Uiso 1 1 calc R . .
C27 C 0.7042(3) 0.00049(12) 0.99052(15) 0.0342(6) Uani 1 1 d . . .
H27 H 0.7457 0.0131 1.0356 0.041 Uiso 1 1 calc R A .
C28 C 0.7178(2) 0.02878(11) 0.92352(14) 0.0265(5) Uani 1 1 d . A .
H28 H 0.7683 0.0603 0.9244 0.032 Uiso 1 1 calc R . .
C29 C 0.3332(2) 0.04449(11) 0.79423(15) 0.0270(5) Uani 1 1 d . . .
H29A H 0.3771 0.0182 0.8286 0.040 Uiso 1 1 calc R A .
H29B H 0.2558 0.0293 0.7797 0.040 Uiso 1 1 calc R . .
H29C H 0.3278 0.0815 0.8182 0.040 Uiso 1 1 calc R . .
C30 C 0.3263(2) 0.11095(11) 0.64941(16) 0.0299(5) Uani 1 1 d . . .
H30A H 0.3395 0.1479 0.6737 0.045 Uiso 1 1 calc R A .
H30B H 0.2440 0.1022 0.6433 0.045 Uiso 1 1 calc R . .
H30C H 0.3530 0.1122 0.6010 0.045 Uiso 1 1 calc R . .
C31 C 0.3958(2) -0.01583(11) 0.65273(14) 0.0260(5) Uani 1 1 d . . .
H31A H 0.4282 -0.0103 0.6066 0.039 Uiso 1 1 calc R A .
H31B H 0.3147 -0.0264 0.6416 0.039 Uiso 1 1 calc R . .
H31C H 0.4378 -0.0461 0.6815 0.039 Uiso 1 1 calc R . .
C32 C 0.46103(19) 0.27911(9) 0.78801(13) 0.0178(4) Uani 1 1 d . A .
C33 C 0.37261(19) 0.32190(9) 0.76766(13) 0.0193(4) Uani 1 1 d . . .
C34 C 0.3309(2) 0.35414(10) 0.82425(14) 0.0226(5) Uani 1 1 d . A .
H34 H 0.2705 0.3805 0.8113 0.027 Uiso 1 1 calc R . .
C35 C 0.3768(2) 0.34810(10) 0.89933(14) 0.0247(5) Uani 1 1 d . . .
H35 H 0.3477 0.3702 0.9361 0.030 Uiso 1 1 calc R A .
C36 C 0.4672(2) 0.30849(10) 0.91898(14) 0.0225(5) Uani 1 1 d . A .
H36 H 0.5003 0.3054 0.9690 0.027 Uiso 1 1 calc R . .
C37 C 0.50894(19) 0.27342(9) 0.86489(13) 0.0186(4) Uani 1 1 d . . .
C38 C 0.3266(2) 0.33262(10) 0.68532(14) 0.0238(5) Uani 1 1 d . A .
H38 H 0.3147 0.2947 0.6607 0.029 Uiso 1 1 calc R . .
C39 C 0.4164(2) 0.36603(12) 0.64602(15) 0.0293(5) Uani 1 1 d . . .
H39A H 0.4250 0.4046 0.6662 0.044 Uiso 1 1 calc R A .
H39B H 0.3899 0.3680 0.5930 0.044 Uiso 1 1 calc R . .
H39C H 0.4906 0.3464 0.6543 0.044 Uiso 1 1 calc R . .
C40 C 0.2098(2) 0.36510(12) 0.67260(17) 0.0322(6) Uani 1 1 d . . .
H40A H 0.1539 0.3458 0.6992 0.048 Uiso 1 1 calc R A .
H40B H 0.1813 0.3658 0.6198 0.048 Uiso 1 1 calc R . .
H40C H 0.2209 0.4041 0.6908 0.048 Uiso 1 1 calc R . .
C41 C 0.6008(2) 0.22725(10) 0.88751(13) 0.0214(5) Uani 1 1 d . A .
H41 H 0.6489 0.2241 0.8466 0.026 Uiso 1 1 calc R . .
C42 C 0.5424(2) 0.16837(10) 0.89457(16) 0.0281(5) Uani 1 1 d . . .
H42A H 0.4988 0.1690 0.9366 0.042 Uiso 1 1 calc R A .
H42B H 0.6014 0.1387 0.9022 0.042 Uiso 1 1 calc R . .
H42C H 0.4903 0.1603 0.8494 0.042 Uiso 1 1 calc R . .
C43 C 0.6846(2) 0.24011(12) 0.96016(14) 0.0291(5) Uani 1 1 d . . .
H43A H 0.7181 0.2780 0.9568 0.044 Uiso 1 1 calc R A .
H43B H 0.7460 0.2116 0.9663 0.044 Uiso 1 1 calc R . .
H43C H 0.6418 0.2387 1.0026 0.044 Uiso 1 1 calc R . .
C44 C 0.6153(4) 0.13822(16) 0.53475(18) 0.0273(9) Uani 0.678(5) 1 d PD A 1
H44A H 0.5714 0.1022 0.5305 0.033 Uiso 0.678(5) 1 calc PR A 1
H44B H 0.6974 0.1296 0.5502 0.033 Uiso 0.678(5) 1 calc PR A 1
C44A C 0.6552(6) 0.1614(4) 0.5373(4) 0.0273(9) Uani 0.322(5) 1 d PD A 2
H44C H 0.7021 0.1281 0.5556 0.033 Uiso 0.322(5) 1 calc PR A 2
H44D H 0.7061 0.1935 0.5287 0.033 Uiso 0.322(5) 1 calc PR A 2
C45 C 0.5987(3) 0.1714(2) 0.4602(2) 0.0292(9) Uani 0.678(5) 1 d PD A 1
H45A H 0.6572 0.2016 0.4589 0.035 Uiso 0.678(5) 1 calc PR A 1
H45B H 0.6000 0.1457 0.4174 0.035 Uiso 0.678(5) 1 calc PR A 1
C45A C 0.5686(6) 0.1467(3) 0.4663(5) 0.0292(9) Uani 0.322(5) 1 d PD A 2
H45C H 0.5321 0.1092 0.4712 0.035 Uiso 0.322(5) 1 calc PR A 2
H45D H 0.6077 0.1467 0.4217 0.035 Uiso 0.322(5) 1 calc PR A 2
C46 C 0.4767(2) 0.19660(12) 0.46346(13) 0.0303(5) Uani 1 1 d D . .
H46C H 0.4977 0.2286 0.4328 0.036 Uiso 0.322(5) 1 calc PR A 2
H46D H 0.3990 0.1829 0.4437 0.036 Uiso 0.322(5) 1 calc PR A 2
H46A H 0.4162 0.1677 0.4501 0.036 Uiso 0.678(5) 1 calc PR A 1
H46B H 0.4619 0.2298 0.4302 0.036 Uiso 0.678(5) 1 calc PR A 1
C47 C 0.4824(2) 0.21462(10) 0.54614(12) 0.0238(5) Uani 1 1 d D A .
H47A H 0.5049 0.2551 0.5525 0.029 Uiso 1 1 calc R . .
H47B H 0.4069 0.2092 0.5635 0.029 Uiso 1 1 calc R . .

loop_
_atom_site_aniso_label
_atom_site_aniso_U_11
_atom_site_aniso_U_22
_atom_site_aniso_U_33
_atom_site_aniso_U_23
_atom_site_aniso_U_13
_atom_site_aniso_U_12
Y1 0.01613(10) 0.01453(10) 0.01689(10) -0.00087(7) 0.00122(7) 0.00293(7)
P1 0.0152(2) 0.0141(2) 0.0161(2) -0.00042(19) 0.00123(19) 0.00122(19)
P2 0.0157(2) 0.0136(2) 0.0189(3) -0.0013(2) 0.0017(2) 0.00105(19)
Si1 0.0192(3) 0.0151(3) 0.0163(3) -0.0002(2) 0.0013(2) 0.0007(2)
Si2 0.0162(3) 0.0177(3) 0.0239(3) -0.0004(2) 0.0000(2) -0.0005(2)
O1 0.0317(9) 0.0283(9) 0.0176(8) 0.0000(7) -0.0001(7) 0.0112(7)
N1 0.0184(9) 0.0177(9) 0.0201(9) -0.0003(7) 0.0028(7) 0.0014(7)
N2 0.0178(9) 0.0165(9) 0.0210(9) -0.0020(7) -0.0002(7) 0.0019(7)
N3 0.0222(9) 0.0202(9) 0.0183(10) -0.0021(8) 0.0011(8) 0.0058(8)
C1 0.0193(10) 0.0147(10) 0.0181(10) -0.0006(8) 0.0024(8) 0.0019(8)
C2 0.0162(10) 0.0157(10) 0.0206(10) -0.0019(8) 0.0000(8) 0.0029(8)
C3 0.0238(11) 0.0264(12) 0.0214(11) -0.0026(9) 0.0017(9) -0.0051(9)
C4 0.0306(13) 0.0385(14) 0.0198(11) -0.0016(10) -0.0010(10) -0.0086(11)
C5 0.0203(11) 0.0294(13) 0.0291(12) -0.0049(10) -0.0046(10) -0.0017(10)
C6 0.0157(10) 0.0242(11) 0.0323(13) 0.0018(10) 0.0020(9) -0.0013(9)
C7 0.0206(11) 0.0235(11) 0.0248(12) 0.0035(9) 0.0020(9) -0.0002(9)
C8 0.0162(10) 0.0160(10) 0.0222(11) -0.0013(8) 0.0020(8) -0.0013(8)
C9 0.0190(10) 0.0197(11) 0.0220(11) 0.0008(9) 0.0029(9) 0.0001(9)
C10 0.0195(11) 0.0185(11) 0.0285(12) -0.0025(9) 0.0016(9) 0.0033(9)
C11 0.0198(11) 0.0237(11) 0.0270(12) -0.0088(9) 0.0033(9) -0.0002(9)
C12 0.0216(11) 0.0244(12) 0.0213(11) -0.0040(9) 0.0033(9) -0.0026(9)
C13 0.0209(10) 0.0173(10) 0.0203(10) -0.0019(8) 0.0006(9) -0.0005(9)
C14 0.0321(13) 0.0219(11) 0.0241(12) -0.0016(9) 0.0076(10) -0.0013(10)
C15 0.0273(12) 0.0208(11) 0.0223(11) -0.0031(9) -0.0012(9) 0.0011(9)
C16 0.0245(11) 0.0204(11) 0.0256(11) 0.0062(9) -0.0013(9) 0.0008(9)
C17 0.0173(10) 0.0168(10) 0.0263(11) -0.0031(9) 0.0046(9) -0.0032(8)
C18 0.0245(12) 0.0228(11) 0.0275(12) -0.0027(9) 0.0041(10) 0.0020(9)
C19 0.0311(13) 0.0320(13) 0.0271(12) -0.0089(11) 0.0060(10) -0.0038(11)
C20 0.0275(12) 0.0210(12) 0.0424(15) -0.0122(10) 0.0144(11) -0.0017(10)
C21 0.0229(12) 0.0177(11) 0.0427(14) -0.0032(10) 0.0084(11) 0.0019(9)
C22 0.0206(11) 0.0194(11) 0.0321(13) -0.0015(9) 0.0045(10) 0.0018(9)
C23 0.0213(11) 0.0149(10) 0.0243(11) -0.0010(8) 0.0054(9) 0.0025(8)
C24 0.0227(11) 0.0170(10) 0.0264(11) -0.0005(9) 0.0009(9) 0.0007(9)
C25 0.0281(12) 0.0167(11) 0.0342(13) 0.0009(10) 0.0072(10) -0.0029(9)
C26 0.0396(15) 0.0273(13) 0.0268(12) 0.0073(10) 0.0085(11) -0.0014(11)
C27 0.0455(16) 0.0320(14) 0.0234(12) 0.0018(10) -0.0013(11) -0.0096(12)
C28 0.0285(12) 0.0245(12) 0.0256(12) 0.0019(10) 0.0006(10) -0.0047(10)
C29 0.0208(11) 0.0280(12) 0.0326(13) -0.0017(10) 0.0052(10) 0.0004(10)
C30 0.0220(11) 0.0246(12) 0.0408(14) 0.0046(11) -0.0049(10) -0.0044(10)
C31 0.0250(12) 0.0242(12) 0.0280(12) 0.0009(10) 0.0004(10) -0.0038(10)
C32 0.0174(10) 0.0125(9) 0.0246(11) -0.0008(8) 0.0064(9) -0.0034(8)
C33 0.0172(10) 0.0140(10) 0.0273(12) -0.0009(8) 0.0049(9) -0.0009(8)
C34 0.0198(11) 0.0144(10) 0.0350(13) -0.0015(9) 0.0089(10) -0.0006(9)
C35 0.0265(12) 0.0195(11) 0.0305(12) -0.0048(9) 0.0126(10) 0.0002(9)
C36 0.0262(12) 0.0196(11) 0.0232(11) 0.0001(9) 0.0081(9) 0.0002(9)
C37 0.0189(10) 0.0168(10) 0.0216(11) 0.0013(8) 0.0083(9) -0.0017(8)
C38 0.0213(11) 0.0205(11) 0.0286(12) -0.0040(9) -0.0003(9) 0.0034(9)
C39 0.0269(12) 0.0337(13) 0.0275(12) 0.0061(10) 0.0038(10) 0.0085(11)
C40 0.0235(12) 0.0291(13) 0.0427(15) 0.0023(11) -0.0008(11) 0.0046(10)
C41 0.0217(11) 0.0228(11) 0.0207(11) 0.0002(9) 0.0063(9) 0.0021(9)
C42 0.0287(13) 0.0202(11) 0.0356(14) 0.0012(10) 0.0046(11) 0.0025(10)
C43 0.0277(12) 0.0329(13) 0.0260(12) -0.0005(10) 0.0012(10) 0.0017(11)
C44 0.038(2) 0.020(2) 0.0228(14) -0.0037(16) 0.0019(16) 0.0078(16)
C44A 0.038(2) 0.020(2) 0.0228(14) -0.0037(16) 0.0019(16) 0.0078(16)
C45 0.028(2) 0.039(3) 0.0229(15) 0.0010(18) 0.0093(14) 0.0021(18)
C45A 0.028(2) 0.039(3) 0.0229(15) 0.0010(18) 0.0093(14) 0.0021(18)
C46 0.0296(13) 0.0399(14) 0.0204(11) -0.0009(10) -0.0004(10) 0.0050(11)
C47 0.0227(11) 0.0269(12) 0.0207(11) 0.0012(9) -0.0007(9) 0.0043(9)

loop_
_atom_type_symbol
_atom_type_description
_atom_type_scat_dispersion_real
_atom_type_scat_dispersion_imag
_atom_type_scat_source
C C 0.0181 0.0091 'International Tables Vol C Tables 4.2.6.8 and 6.1.1.4'
H H 0.0000 0.0000 'International Tables Vol C Tables 4.2.6.8 and 6.1.1.4'
N N 0.0311 0.0180 'International Tables Vol C Tables 4.2.6.8 and 6.1.1.4'
Si Si 0.2541 0.3302 'International Tables Vol C Tables 4.2.6.8 and 6.1.1.4'
P P 0.2955 0.4335 'International Tables Vol C Tables 4.2.6.8 and 6.1.1.4'
O O 0.0492 0.0322 'International Tables Vol C Tables 4.2.6.8 and 6.1.1.4'
Y Y -0.2670 2.0244 'International Tables Vol C Tables 4.2.6.8 and 6.1.1.4'

loop_
_geom_angle_atom_site_label_1
_geom_angle_atom_site_label_2
_geom_angle_atom_site_label_3
_geom_angle
N3 Y1 N2 116.28(7)
N3 Y1 N1 116.22(7)
N2 Y1 N1 127.18(6)
N3 Y1 O1 89.37(7)
N2 Y1 O1 95.08(6)
N1 Y1 O1 90.91(6)
N3 Y1 C1 142.07(7)
N2 Y1 C1 67.90(7)
N1 Y1 C1 67.68(7)
O1 Y1 C1 128.52(6)
N3 Y1 H3 17.4(7)
N2 Y1 H3 115.1(6)
N1 Y1 H3 116.6(6)
O1 Y1 H3 72.0(7)
C1 Y1 H3 159.4(7)
N1 P1 C1 107.68(10)
N1 P1 C8 110.43(10)
C1 P1 C8 114.72(10)
N1 P1 C2 111.64(10)
C1 P1 C2 112.31(11)
C8 P1 C2 100.02(10)
N2 P2 C1 106.87(10)
N2 P2 C17 108.54(10)
C1 P2 C17 116.56(10)
N2 P2 C23 111.74(10)
C1 P2 C23 110.37(11)
C17 P2 C23 102.83(10)
N1 Si1 C16 107.26(10)
N1 Si1 C15 114.25(10)
C16 Si1 C15 106.22(11)
N1 Si1 C14 113.29(10)
C16 Si1 C14 105.54(12)
C15 Si1 C14 109.63(12)
N2 Si2 C30 107.23(10)
N2 Si2 C29 113.43(11)
C30 Si2 C29 106.53(12)
N2 Si2 C31 112.49(10)
C30 Si2 C31 107.55(12)
C29 Si2 C31 109.25(11)
C44 O1 C47 108.0(2)
C47 O1 C44A 107.5(4)
C44 O1 Y1 122.55(17)
C47 O1 Y1 129.21(12)
C44A O1 Y1 119.2(3)
P1 N1 Si1 137.35(12)
P1 N1 Y1 93.58(8)
Si1 N1 Y1 126.08(10)
P2 N2 Si2 136.42(12)
P2 N2 Y1 94.61(9)
Si2 N2 Y1 128.51(10)
C32 N3 Y1 145.43(17)
C32 N3 H3 110(2)
Y1 N3 H3 105(2)
P1 C1 P2 139.24(14)
P1 C1 Y1 90.00(9)
P2 C1 Y1 90.01(9)
C3 C2 C7 118.9(2)
C3 C2 P1 120.26(18)
C7 C2 P1 120.75(18)
C2 C3 C4 120.7(2)
C2 C3 H3A 119.6
C4 C3 H3A 119.6
C5 C4 C3 119.7(2)
C5 C4 H4 120.1
C3 C4 H4 120.1
C6 C5 C4 120.0(2)
C6 C5 H5 120.0
C4 C5 H5 120.0
C5 C6 C7 119.9(2)
C5 C6 H6 120.0
C7 C6 H6 120.0
C6 C7 C2 120.7(2)
C6 C7 H7 119.6
C2 C7 H7 119.6
C13 C8 C9 119.0(2)
C13 C8 P1 123.08(17)
C9 C8 P1 117.91(17)
C10 C9 C8 120.8(2)
C10 C9 H9 119.6
C8 C9 H9 119.6
C9 C10 C11 119.7(2)
C9 C10 H10 120.1
C11 C10 H10 120.1
C10 C11 C12 120.1(2)
C10 C11 H11 120.0
C12 C11 H11 120.0
C11 C12 C13 119.8(2)
C11 C12 H12 120.1
C13 C12 H12 120.1
C12 C13 C8 120.5(2)
C12 C13 H13 119.8
C8 C13 H13 119.8
Si1 C14 H14A 109.5
Si1 C14 H14B 109.5
H14A C14 H14B 109.5
Si1 C14 H14C 109.5
H14A C14 H14C 109.5
H14B C14 H14C 109.5
Si1 C15 H15A 109.5
Si1 C15 H15B 109.5
H15A C15 H15B 109.5
Si1 C15 H15C 109.5
H15A C15 H15C 109.5
H15B C15 H15C 109.5
Si1 C16 H16A 109.5
Si1 C16 H16B 109.5
H16A C16 H16B 109.5
Si1 C16 H16C 109.5
H16A C16 H16C 109.5
H16B C16 H16C 109.5
C22 C17 C18 118.3(2)
C22 C17 P2 122.84(19)
C18 C17 P2 118.65(18)
C19 C18 C17 121.3(2)
C19 C18 H18 119.4
C17 C18 H18 119.4
C20 C19 C18 119.6(3)
C20 C19 H19 120.2
C18 C19 H19 120.2
C21 C20 C19 120.1(2)
C21 C20 H20 120.0
C19 C20 H20 120.0
C20 C21 C22 119.9(2)
C20 C21 H21 120.1
C22 C21 H21 120.1
C17 C22 C21 120.8(2)
C17 C22 H22 119.6
C21 C22 H22 119.6
C28 C23 C24 118.8(2)
C28 C23 P2 119.77(18)
C24 C23 P2 121.43(18)
C25 C24 C23 120.3(2)
C25 C24 H24 119.9
C23 C24 H24 119.9
C26 C25 C24 120.5(2)
C26 C25 H25 119.8
C24 C25 H25 119.8
C27 C26 C25 119.6(2)
C27 C26 H26 120.2
C25 C26 H26 120.2
C26 C27 C28 119.9(2)
C26 C27 H27 120.0
C28 C27 H27 120.0
C23 C28 C27 120.9(2)
C23 C28 H28 119.5
C27 C28 H28 119.5
Si2 C29 H29A 109.5
Si2 C29 H29B 109.5
H29A C29 H29B 109.5
Si2 C29 H29C 109.5
H29A C29 H29C 109.5
H29B C29 H29C 109.5
Si2 C30 H30A 109.5
Si2 C30 H30B 109.5
H30A C30 H30B 109.5
Si2 C30 H30C 109.5
H30A C30 H30C 109.5
H30B C30 H30C 109.5
Si2 C31 H31A 109.5
Si2 C31 H31B 109.5
H31A C31 H31B 109.5
Si2 C31 H31C 109.5
H31A C31 H31C 109.5
H31B C31 H31C 109.5
N3 C32 C37 118.4(2)
N3 C32 C33 122.8(2)
C37 C32 C33 118.8(2)
C34 C33 C32 119.0(2)
C34 C33 C38 120.8(2)
C32 C33 C38 120.3(2)
C35 C34 C33 122.0(2)
C35 C34 H34 119.0
C33 C34 H34 119.0
C34 C35 C36 119.1(2)
C34 C35 H35 120.4
C36 C35 H35 120.4
C35 C36 C37 121.2(2)
C35 C36 H36 119.4
C37 C36 H36 119.4
C36 C37 C32 119.7(2)
C36 C37 C41 120.8(2)
C32 C37 C41 119.39(19)
C33 C38 C40 114.2(2)
C33 C38 C39 111.0(2)
C40 C38 C39 108.6(2)
C33 C38 H38 107.6
C40 C38 H38 107.6
C39 C38 H38 107.6
C38 C39 H39A 109.5
C38 C39 H39B 109.5
H39A C39 H39B 109.5
C38 C39 H39C 109.5
H39A C39 H39C 109.5
H39B C39 H39C 109.5
C38 C40 H40A 109.5
C38 C40 H40B 109.5
H40A C40 H40B 109.5
C38 C40 H40C 109.5
H40A C40 H40C 109.5
H40B C40 H40C 109.5
C37 C41 C42 110.29(19)
C37 C41 C43 115.2(2)
C42 C41 C43 109.5(2)
C37 C41 H41 107.2
C42 C41 H41 107.2
C43 C41 H41 107.2
C41 C42 H42A 109.5
C41 C42 H42B 109.5
H42A C42 H42B 109.5
C41 C42 H42C 109.5
H42A C42 H42C 109.5
H42B C42 H42C 109.5
C41 C43 H43A 109.5
C41 C43 H43B 109.5
H43A C43 H43B 109.5
C41 C43 H43C 109.5
H43A C43 H43C 109.5
H43B C43 H43C 109.5
O1 C44 C45 104.6(3)
O1 C44 H44A 110.8
C45 C44 H44A 110.8
O1 C44 H44B 110.8
C45 C44 H44B 110.8
H44A C44 H44B 108.9
O1 C44A C45A 99.1(5)
O1 C44A H44C 112.0
C45A C44A H44C 112.0
O1 C44A H44D 112.0
C45A C44A H44D 112.0
H44C C44A H44D 109.6
C46 C45 C44 99.5(3)
C46 C45 H45A 111.9
C44 C45 H45A 111.9
C46 C45 H45B 111.9
C44 C45 H45B 111.9
H45A C45 H45B 109.6
C44A C45A C46 103.1(5)
C44A C45A H45C 111.1
C46 C45A H45C 111.1
C44A C45A H45D 111.1
C46 C45A H45D 111.1
H45C C45A H45D 109.1
C45 C46 C47 102.6(2)
C47 C46 C45A 103.1(3)
C45 C46 H46C 88.1
C47 C46 H46C 111.2
C45A C46 H46C 111.2
C45 C46 H46D 132.1
C47 C46 H46D 111.2
C45A C46 H46D 111.2
H46C C46 H46D 109.1
C45 C46 H46A 111.2
C47 C46 H46A 111.2
C45A C46 H46A 87.9
H46C C46 H46A 127.4
C45 C46 H46B 111.2
C47 C46 H46B 111.2
C45A C46 H46B 131.6
H46D C46 H46B 87.4
H46A C46 H46B 109.2
O1 C47 C46 105.96(17)
O1 C47 H47A 110.5
C46 C47 H47A 110.5
O1 C47 H47B 110.5
C46 C47 H47B 110.5
H47A C47 H47B 108.7

loop_
_geom_bond_atom_site_label_1
_geom_bond_atom_site_label_2
_geom_bond_distance
Y1 N1 2.3504(19)
Y1 N2 2.3233(19)
Y1 N3 2.2519(19)
Y1 O1 2.3546(16)
Y1 C1 2.426(2)
P1 N1 1.6303(19)
P1 C1 1.665(2)
P1 C8 1.825(2)
P1 C2 1.832(2)
P2 N2 1.6342(19)
P2 C1 1.670(2)
P2 C17 1.829(2)
P2 C23 1.833(2)
Si1 N1 1.7192(19)
Si1 C16 1.869(2)
Si1 C15 1.872(2)
Si1 C14 1.877(2)
Si2 N2 1.719(2)
Si2 C30 1.875(3)
Si2 C29 1.878(3)
Si2 C31 1.878(3)
O1 C44 1.454(3)
O1 C47 1.462(2)
O1 C44A 1.463(4)
N3 C32 1.384(3)
N3 H3 0.80(3)
C2 C3 1.385(3)
C2 C7 1.399(3)
C3 C4 1.396(3)
C3 H3A 0.9300
C4 C5 1.393(4)
C4 H4 0.9300
C5 C6 1.386(4)
C5 H5 0.9300
C6 C7 1.389(3)
C6 H6 0.9300
C7 H7 0.9300
C8 C13 1.393(3)
C8 C9 1.394(3)
C9 C10 1.387(3)
C9 H9 0.9300
C10 C11 1.390(4)
C10 H10 0.9300
C11 C12 1.391(4)
C11 H11 0.9300
C12 C13 1.392(3)
C12 H12 0.9300
C13 H13 0.9300
C14 H14A 0.9600
C14 H14B 0.9600
C14 H14C 0.9600
C15 H15A 0.9600
C15 H15B 0.9600
C15 H15C 0.9600
C16 H16A 0.9600
C16 H16B 0.9600
C16 H16C 0.9600
C17 C22 1.392(3)
C17 C18 1.394(3)
C18 C19 1.388(4)
C18 H18 0.9300
C19 C20 1.388(4)
C19 H19 0.9300
C20 C21 1.384(4)
C20 H20 0.9300
C21 C22 1.395(4)
C21 H21 0.9300
C22 H22 0.9300
C23 C28 1.388(3)
C23 C24 1.396(3)
C24 C25 1.390(4)
C24 H24 0.9300
C25 C26 1.389(4)
C25 H25 0.9300
C26 C27 1.385(4)
C26 H26 0.9300
C27 C28 1.394(4)
C27 H27 0.9300
C28 H28 0.9300
C29 H29A 0.9600
C29 H29B 0.9600
C29 H29C 0.9600
C30 H30A 0.9600
C30 H30B 0.9600
C30 H30C 0.9600
C31 H31A 0.9600
C31 H31B 0.9600
C31 H31C 0.9600
C32 C37 1.422(3)
C32 C33 1.429(3)
C33 C34 1.394(3)
C33 C38 1.521(3)
C34 C35 1.387(4)
C34 H34 0.9300
C35 C36 1.393(4)
C35 H35 0.9300
C36 C37 1.396(3)
C36 H36 0.9300
C37 C41 1.517(3)
C38 C40 1.529(3)
C38 C39 1.534(4)
C38 H38 0.9800
C39 H39A 0.9600
C39 H39B 0.9600
C39 H39C 0.9600
C40 H40A 0.9600
C40 H40B 0.9600
C40 H40C 0.9600
C41 C42 1.527(3)
C41 C43 1.543(3)
C41 H41 0.9800
C42 H42A 0.9600
C42 H42B 0.9600
C42 H42C 0.9600
C43 H43A 0.9600
C43 H43B 0.9600
C43 H43C 0.9600
C44 C45 1.530(3)
C44 H44A 0.9700
C44 H44B 0.9700
C44A C45A 1.546(4)
C44A H44C 0.9700
C44A H44D 0.9700
C45 C46 1.529(3)
C45 H45A 0.9700
C45 H45B 0.9700
C45A C46 1.559(4)
C45A H45C 0.9700
C45A H45D 0.9700
C46 C47 1.533(3)
C46 H46C 0.9700
C46 H46D 0.9700
C46 H46A 0.9700
C46 H46B 0.9700
C47 H47A 0.9700
C47 H47B 0.9700

loop_
_geom_torsion_atom_site_label_1
_geom_torsion_atom_site_label_2
_geom_torsion_atom_site_label_3
_geom_torsion_atom_site_label_4
_geom_torsion
N3 Y1 O1 C44 -177.6(3)
N2 Y1 O1 C44 -61.3(3)
N1 Y1 O1 C44 66.2(3)
C1 Y1 O1 C44 4.4(3)
N3 Y1 O1 C47 -4.30(19)
N2 Y1 O1 C47 112.03(19)
N1 Y1 O1 C47 -120.51(19)
C1 Y1 O1 C47 177.70(17)
N3 Y1 O1 C44A 150.1(5)
N2 Y1 O1 C44A -93.6(5)
N1 Y1 O1 C44A 33.9(5)
C1 Y1 O1 C44A -27.9(5)
C1 P1 N1 Si1 150.43(16)
C8 P1 N1 Si1 -83.63(19)
C2 P1 N1 Si1 26.7(2)
C1 P1 N1 Y1 -9.43(11)
C8 P1 N1 Y1 116.52(9)
C2 P1 N1 Y1 -133.14(9)
C16 Si1 N1 P1 -174.75(17)
C15 Si1 N1 P1 -57.3(2)
C14 Si1 N1 P1 69.2(2)
C16 Si1 N1 Y1 -19.92(15)
C15 Si1 N1 Y1 97.51(14)
C14 Si1 N1 Y1 -135.97(12)
N3 Y1 N1 P1 145.09(8)
N2 Y1 N1 P1 -28.09(12)
O1 Y1 N1 P1 -125.16(8)
C1 Y1 N1 P1 6.65(8)
N3 Y1 N1 Si1 -18.13(15)
N2 Y1 N1 Si1 168.69(10)
O1 Y1 N1 Si1 71.62(12)
C1 Y1 N1 Si1 -156.57(14)
C1 P2 N2 Si2 -165.14(16)
C17 P2 N2 Si2 68.38(19)
C23 P2 N2 Si2 -44.3(2)
C1 P2 N2 Y1 7.11(11)
C17 P2 N2 Y1 -119.36(9)
C23 P2 N2 Y1 127.94(9)
C30 Si2 N2 P2 -172.98(17)
C29 Si2 N2 P2 69.7(2)
C31 Si2 N2 P2 -54.9(2)
C30 Si2 N2 Y1 16.90(16)
C29 Si2 N2 Y1 -100.42(14)
C31 Si2 N2 Y1 134.94(13)
N3 Y1 N2 P2 -143.55(8)
N1 Y1 N2 P2 29.62(12)
O1 Y1 N2 P2 124.64(8)
C1 Y1 N2 P2 -5.05(8)
N3 Y1 N2 Si2 29.63(15)
N1 Y1 N2 Si2 -157.20(11)
O1 Y1 N2 Si2 -62.18(13)
C1 Y1 N2 Si2 168.13(15)
N2 Y1 N3 C32 86.4(3)
N1 Y1 N3 C32 -87.5(3)
O1 Y1 N3 C32 -178.2(3)
C1 Y1 N3 C32 -0.8(3)
N1 P1 C1 P2 99.1(2)
C8 P1 C1 P2 -24.2(3)
C2 P1 C1 P2 -137.6(2)
N1 P1 C1 Y1 9.11(10)
C8 P1 C1 Y1 -114.26(9)
C2 P1 C1 Y1 132.42(8)
N2 P2 C1 P1 -96.8(2)
C17 P2 C1 P1 24.7(3)
C23 P2 C1 P1 141.5(2)
N2 P2 C1 Y1 -6.79(10)
C17 P2 C1 Y1 114.75(10)
C23 P2 C1 Y1 -128.48(9)
N3 Y1 C1 P1 -110.98(12)
N2 Y1 C1 P1 144.16(10)
N1 Y1 C1 P1 -6.50(7)
O1 Y1 C1 P1 65.76(12)
N3 Y1 C1 P2 109.78(12)
N2 Y1 C1 P2 4.93(7)
N1 Y1 C1 P2 -145.73(10)
O1 Y1 C1 P2 -73.47(11)
N1 P1 C2 C3 122.03(19)
C1 P1 C2 C3 1.0(2)
C8 P1 C2 C3 -121.13(19)
N1 P1 C2 C7 -61.5(2)
C1 P1 C2 C7 177.49(18)
C8 P1 C2 C7 55.4(2)
C7 C2 C3 C4 -0.4(4)
P1 C2 C3 C4 176.2(2)
C2 C3 C4 C5 1.2(4)
C3 C4 C5 C6 -0.5(4)
C4 C5 C6 C7 -0.9(4)
C5 C6 C7 C2 1.7(4)
C3 C2 C7 C6 -1.0(3)
P1 C2 C7 C6 -177.61(18)
N1 P1 C8 C13 1.4(2)
C1 P1 C8 C13 123.30(19)
C2 P1 C8 C13 -116.3(2)
N1 P1 C8 C9 -177.44(17)
C1 P1 C8 C9 -55.6(2)
C2 P1 C8 C9 64.82(19)
C13 C8 C9 C10 -0.5(3)
P1 C8 C9 C10 178.42(18)
C8 C9 C10 C11 1.1(4)
C9 C10 C11 C12 -0.5(4)
C10 C11 C12 C13 -0.7(3)
C11 C12 C13 C8 1.3(3)
C9 C8 C13 C12 -0.7(3)
P1 C8 C13 C12 -179.59(17)
N2 P2 C17 C22 -149.04(19)
C1 P2 C17 C22 90.3(2)
C23 P2 C17 C22 -30.6(2)
N2 P2 C17 C18 35.7(2)
C1 P2 C17 C18 -84.9(2)
C23 P2 C17 C18 154.20(19)
C22 C17 C18 C19 -0.8(4)
P2 C17 C18 C19 174.7(2)
C17 C18 C19 C20 0.7(4)
C18 C19 C20 C21 -0.2(4)
C19 C20 C21 C22 -0.3(4)
C18 C17 C22 C21 0.4(3)
P2 C17 C22 C21 -174.90(18)
C20 C21 C22 C17 0.2(4)
N2 P2 C23 C28 -119.4(2)
C1 P2 C23 C28 -0.6(2)
C17 P2 C23 C28 124.4(2)
N2 P2 C23 C24 60.5(2)
C1 P2 C23 C24 179.27(18)
C17 P2 C23 C24 -55.7(2)
C28 C23 C24 C25 1.5(3)
P2 C23 C24 C25 -178.37(18)
C23 C24 C25 C26 -1.4(4)
C24 C25 C26 C27 0.5(4)
C25 C26 C27 C28 0.3(4)
C24 C23 C28 C27 -0.7(4)
P2 C23 C28 C27 179.2(2)
C26 C27 C28 C23 -0.2(4)
Y1 N3 C32 C37 3.3(4)
Y1 N3 C32 C33 -177.65(19)
N3 C32 C33 C34 177.0(2)
C37 C32 C33 C34 -4.0(3)
N3 C32 C33 C38 -4.1(3)
C37 C32 C33 C38 174.9(2)
C32 C33 C34 C35 3.4(3)
C38 C33 C34 C35 -175.5(2)
C33 C34 C35 C36 -0.2(4)
C34 C35 C36 C37 -2.5(4)
C35 C36 C37 C32 1.7(3)
C35 C36 C37 C41 -175.3(2)
N3 C32 C37 C36 -179.4(2)
C33 C32 C37 C36 1.5(3)
N3 C32 C37 C41 -2.3(3)
C33 C32 C37 C41 178.59(19)
C34 C33 C38 C40 -18.6(3)
C32 C33 C38 C40 162.5(2)
C34 C33 C38 C39 104.6(2)
C32 C33 C38 C39 -74.3(3)
C36 C37 C41 C42 95.9(3)
C32 C37 C41 C42 -81.1(2)
C36 C37 C41 C43 -28.6(3)
C32 C37 C41 C43 154.3(2)
C47 O1 C44 C45 27.2(4)
C44A O1 C44 C45 -66.5(8)
Y1 O1 C44 C45 -158.3(2)
C44 O1 C44A C45A 50.7(6)
C47 O1 C44A C45A -44.7(7)
Y1 O1 C44A C45A 155.9(4)
O1 C44 C45 C46 -42.1(4)
O1 C44A C45A C46 43.0(8)
C44 C45 C46 C47 40.6(4)
C44 C45 C46 C45A -53.3(7)
C44A C45A C46 C45 65.2(7)
C44A C45A C46 C47 -26.8(7)
C44 O1 C47 C46 -0.6(3)
C44A O1 C47 C46 28.6(4)
Y1 O1 C47 C46 -174.71(16)
C45 C46 C47 O1 -25.9(3)
C45A C46 C47 O1 0.3(4)
